data_4119456
loop_
_publ_author_name
'Mario Wriedt'
'Andrey A. Yakovenko'
'Gregory J. Halder'
'Andrey V. Prosvirin'
'Kim R. Dunbar'
'Hong-Cai Zhou'

_publ_section_title
;
 Reversible Switching from Antiferro- to Ferromagnetic Behavior by
 Solvent-Mediated, Thermally-Induced Phase Transitions in a Trimorphic
 MOF-Based Magnetic Sponge System
;
_journal_name_full 'Journal of the American Chemical Society'
_journal_page_first 4040
_journal_page_last 4050
_journal_paper_doi 10.1021/ja312347p
_journal_volume 135
_journal_year 2013
_chemical_formula_moiety 'C15 H14 Cu N6 O2'
_chemical_formula_sum 'C15 H14 Cu N6 O2'
_chemical_formula_weight 373.86
_chemical_name_systematic
; 
 ? 
;
_space_group_IT_number 15
_symmetry_cell_setting monoclinic
_symmetry_space_group_name_Hall '-C 2yc'
_symmetry_space_group_name_H-M 'C 1 2/c 1'
_atom_sites_solution_hydrogens geom
_atom_sites_solution_primary direct
_atom_sites_solution_secondary difmap
_audit_creation_method SHELXL-97
_cell_angle_alpha 90.00
_cell_angle_beta 108.276(7)
_cell_angle_gamma 90.00
_cell_formula_units_Z 8
_cell_length_a 19.529(9)
_cell_length_b 10.884(4)
_cell_length_c 19.479(7)
_cell_measurement_reflns_used 3768
_cell_measurement_temperature 110(2)
_cell_measurement_theta_max 24.18
_cell_measurement_theta_min 2.20
_cell_volume 3931(3)
_computing_cell_refinement 'SAINT+ ver. (Bruker, 2001)'
_computing_data_collection 'APEX2  (Bruker, 2008)'
_computing_data_reduction 'SAINT+ ver. (Bruker, 2001)'
_computing_molecular_graphics 'SHELXTL (Sheldrick, 2008)'
_computing_publication_material 'SHELXTL (Sheldrick, 2008)'
_computing_structure_refinement 'SHELXTL (Sheldrick, 2008)'
_computing_structure_solution 'SHELXTL (Sheldrick, 2008)'
_diffrn_ambient_temperature 110(2)
_diffrn_measured_fraction_theta_full 0.994
_diffrn_measured_fraction_theta_max 0.994
_diffrn_measurement_device_type 'Bruker SMART APEX II CCD area detector'
_diffrn_measurement_method 'phi and omega scans'
_diffrn_radiation_monochromator graphite
_diffrn_radiation_source 'fine-focus sealed tube'
_diffrn_radiation_type MoK\a
_diffrn_radiation_wavelength 0.71073
_diffrn_reflns_av_R_equivalents 0.0591
_diffrn_reflns_av_sigmaI/netI 0.0458
_diffrn_reflns_limit_h_max 24
_diffrn_reflns_limit_h_min -24
_diffrn_reflns_limit_k_max 13
_diffrn_reflns_limit_k_min -13
_diffrn_reflns_limit_l_max 24
_diffrn_reflns_limit_l_min -24
_diffrn_reflns_number 21459
_diffrn_reflns_theta_full 27.00
_diffrn_reflns_theta_max 27.00
_diffrn_reflns_theta_min 2.20
_exptl_absorpt_coefficient_mu 1.128
_exptl_absorpt_correction_T_max 0.8058
_exptl_absorpt_correction_T_min 0.6611
_exptl_absorpt_correction_type multi-scan
_exptl_absorpt_process_details 'SADABS (Sheldrick, 2008)'
_exptl_crystal_colour blue
_exptl_crystal_density_diffrn 1.263
_exptl_crystal_description prism
_exptl_crystal_F_000 1528
_exptl_crystal_size_max 0.40
_exptl_crystal_size_mid 0.30
_exptl_crystal_size_min 0.20
_platon_squeeze_details
;
;
_refine_diff_density_max 0.530
_refine_diff_density_min -0.336
_refine_diff_density_rms 0.066
_refine_ls_extinction_method none
_refine_ls_goodness_of_fit_ref 1.004
_refine_ls_hydrogen_treatment constr
_refine_ls_matrix_type full
_refine_ls_number_parameters 244
_refine_ls_number_reflns 4265
_refine_ls_number_restraints 16
_refine_ls_restrained_S_all 1.005
_refine_ls_R_factor_all 0.0515
_refine_ls_R_factor_gt 0.0394
_refine_ls_shift/su_max 0.000
_refine_ls_shift/su_mean 0.000
_refine_ls_structure_factor_coef Fsqd
_refine_ls_weighting_details 'calc w=1/[\s^2^(Fo^2^)+(0.0300P)^2^+4.5000P] where P=(Fo^2^+2Fc^2^)/3'
_refine_ls_weighting_scheme calc
_refine_ls_wR_factor_gt 0.0827
_refine_ls_wR_factor_ref 0.0871
_reflns_number_gt 3292
_reflns_number_total 4265
_reflns_threshold_expression I>2\s(I)
_cod_data_source_file ja312347p_si_003.cif
_cod_data_source_block mw71_sq
_cod_original_cell_volume 3932(3)
_cod_original_sg_symbol_H-M 'C 2/c'
_cod_database_code 4119456

loop_
_symmetry_equiv_pos_as_xyz
'x, y, z'
'-x, y, -z+1/2'
'x+1/2, y+1/2, z'
'-x+1/2, y+1/2, -z+1/2'
'-x, -y, -z'
'x, -y, z-1/2'
'-x+1/2, -y+1/2, -z'
'x+1/2, -y+1/2, z-1/2'

loop_
_atom_site_label
_atom_site_type_symbol
_atom_site_fract_x
_atom_site_fract_y
_atom_site_fract_z
_atom_site_U_iso_or_equiv
_atom_site_adp_type
_atom_site_occupancy
_atom_site_symmetry_multiplicity
_atom_site_calc_flag
_atom_site_refinement_flags
_atom_site_disorder_group
Cu1 Cu 0.0000 0.0000 0.0000 0.03646(14) Uani 1 2 d S .
Cu2 Cu 0.2500 0.2500 0.0000 0.02762(12) Uani 1 2 d S .
O1 O -0.02677(10) -0.1842(3) 0.03516(14) 0.0367(6) Uani 0.75 1 d PD 1
O2 O -0.12223(13) -0.2864(2) 0.04087(14) 0.0331(5) Uani 0.75 1 d PD 1
N1 N -0.11171(13) 0.0311(2) 0.00348(14) 0.0336(7) Uani 0.75 1 d PD 1
N2 N -0.16789(15) 0.1042(2) -0.01262(15) 0.0401(8) Uani 0.75 1 d PD 1
N3 N -0.22746(15) 0.0375(2) -0.01415(17) 0.0355(8) Uani 0.75 1 d PD 1
N4 N -0.20678(10) -0.0766(2) 0.00127(12) 0.0250(5) Uani 0.75 1 d PD 1
C1 C -0.09092(10) -0.19304(18) 0.03092(15) 0.0259(6) Uani 0.75 1 d PD 1
C2 C -0.13594(11) -0.0810(2) 0.0115(3) 0.0201(7) Uani 0.75 1 d PD 1
O1' O -0.1340(4) 0.0899(7) -0.0116(6) 0.0367(6) Uani 0.25 1 d PD 2
O2' O -0.2323(4) -0.0100(9) -0.0133(6) 0.0331(5) Uani 0.25 1 d PD 2
N1' N -0.0516(4) -0.1232(7) 0.0280(4) 0.0336(7) Uani 0.25 1 d PD 2
N2' N -0.0337(5) -0.2368(7) 0.0478(5) 0.0401(8) Uani 0.25 1 d PD 2
N3' N -0.0935(4) -0.3003(9) 0.0491(6) 0.0355(8) Uani 0.25 1 d PD 2
N4' N -0.1473(4) -0.2224(7) 0.0315(4) 0.0250(5) Uani 0.25 1 d PD 2
C1' C -0.1672(3) -0.0026(7) -0.0042(4) 0.0259(6) Uani 0.25 1 d PD 2
C2' C -0.1219(4) -0.1133(8) 0.0196(11) 0.0201(7) Uani 0.25 1 d PD 2
N11 N 0.04125(10) 0.0514(2) 0.10407(10) 0.0369(5) Uani 1 1 d . .
N12 N 0.24803(11) 0.27086(18) 0.10171(10) 0.0294(5) Uani 1 1 d . .
C11 C 0.07894(13) -0.0267(3) 0.15510(14) 0.0418(7) Uani 1 1 d . .
H11A H 0.0858 -0.1085 0.1416 0.050 Uiso 1 1 calc R .
C12 C 0.10818(14) 0.0077(3) 0.22679(14) 0.0431(7) Uani 1 1 d . .
H12A H 0.1346 -0.0502 0.2615 0.052 Uiso 1 1 calc R .
C13 C 0.09887(13) 0.1266(3) 0.24789(13) 0.0385(6) Uani 1 1 d . .
C14 C 0.05885(13) 0.2063(3) 0.19487(14) 0.0410(7) Uani 1 1 d . .
H14A H 0.0504 0.2882 0.2070 0.049 Uiso 1 1 calc R .
C15 C 0.03129(13) 0.1656(3) 0.12410(14) 0.0388(6) Uani 1 1 d . .
H15A H 0.0042 0.2214 0.0883 0.047 Uiso 1 1 calc R .
C16 C 0.13084(14) 0.1669(3) 0.32549(13) 0.0440(7) Uani 1 1 d . .
H16A H 0.1213 0.1022 0.3571 0.053 Uiso 1 1 calc R .
H16B H 0.1056 0.2422 0.3328 0.053 Uiso 1 1 calc R .
C17 C 0.21154(13) 0.1926(3) 0.34964(12) 0.0331(6) Uani 1 1 d . .
H17A H 0.2285 0.2008 0.4029 0.040 Uiso 1 1 calc R .
H17B H 0.2362 0.1205 0.3372 0.040 Uiso 1 1 calc R .
C18 C 0.23484(17) 0.3059(3) 0.31766(14) 0.0432(7) Uani 1 1 d . .
H18A H 0.2830 0.3310 0.3497 0.052 Uiso 1 1 calc R .
H18B H 0.2008 0.3733 0.3178 0.052 Uiso 1 1 calc R .
C19 C 0.20553(13) 0.3548(2) 0.11785(13) 0.0320(6) Uani 1 1 d . .
H19A H 0.1783 0.4080 0.0806 0.038 Uiso 1 1 calc R .
C20 C 0.19935(14) 0.3677(2) 0.18619(13) 0.0354(6) Uani 1 1 d . .
H20A H 0.1680 0.4280 0.1950 0.042 Uiso 1 1 calc R .
C21 C 0.23879(14) 0.2928(2) 0.24158(13) 0.0341(6) Uani 1 1 d . .
C22 C 0.28436(14) 0.2069(2) 0.22553(13) 0.0347(6) Uani 1 1 d . .
H22A H 0.3131 0.1545 0.2624 0.042 Uiso 1 1 calc R .
C23 C 0.28762(13) 0.1979(2) 0.15583(13) 0.0324(5) Uani 1 1 d . .
H23A H 0.3187 0.1386 0.1456 0.039 Uiso 1 1 calc R .

loop_
_atom_site_aniso_label
_atom_site_aniso_U_11
_atom_site_aniso_U_22
_atom_site_aniso_U_33
_atom_site_aniso_U_23
_atom_site_aniso_U_13
_atom_site_aniso_U_12
Cu1 0.0244(2) 0.0679(3) 0.0190(2) -0.01019(19) 0.00951(16) -0.0237(2)
Cu2 0.0289(2) 0.0375(2) 0.0196(2) -0.00421(16) 0.01210(16) -0.01650(18)
O1 0.0212(11) 0.0539(17) 0.0356(14) -0.0085(13) 0.0098(10) -0.0012(12)
O2 0.0350(13) 0.0283(13) 0.0349(14) 0.0022(10) 0.0096(12) 0.0021(12)
N1 0.0375(16) 0.0433(18) 0.0168(13) 0.0019(12) 0.0037(12) -0.0178(13)
N2 0.071(2) 0.0247(14) 0.0173(13) 0.0030(10) 0.0038(16) -0.0004(15)
N3 0.0529(19) 0.0311(17) 0.0195(13) 0.0011(14) 0.0069(12) 0.0074(15)
N4 0.0256(13) 0.0362(15) 0.0155(12) 0.0001(10) 0.0099(10) -0.0033(12)
C1 0.0220(15) 0.0407(18) 0.0155(13) -0.0057(12) 0.0066(11) -0.0053(13)
C2 0.0177(15) 0.029(2) 0.0141(18) -0.0003(18) 0.0063(16) -0.0066(13)
O1' 0.0212(11) 0.0539(17) 0.0356(14) -0.0085(13) 0.0098(10) -0.0012(12)
O2' 0.0350(13) 0.0283(13) 0.0349(14) 0.0022(10) 0.0096(12) 0.0021(12)
N1' 0.0375(16) 0.0433(18) 0.0168(13) 0.0019(12) 0.0037(12) -0.0178(13)
N2' 0.071(2) 0.0247(14) 0.0173(13) 0.0030(10) 0.0038(16) -0.0004(15)
N3' 0.0529(19) 0.0311(17) 0.0195(13) 0.0011(14) 0.0069(12) 0.0074(15)
N4' 0.0256(13) 0.0362(15) 0.0155(12) 0.0001(10) 0.0099(10) -0.0033(12)
C1' 0.0220(15) 0.0407(18) 0.0155(13) -0.0057(12) 0.0066(11) -0.0053(13)
C2' 0.0177(15) 0.029(2) 0.0141(18) -0.0003(18) 0.0063(16) -0.0066(13)
N11 0.0208(10) 0.0708(16) 0.0209(10) -0.0109(10) 0.0091(8) -0.0160(10)
N12 0.0333(11) 0.0347(12) 0.0234(10) -0.0050(8) 0.0137(9) -0.0164(9)
C11 0.0253(13) 0.072(2) 0.0285(13) -0.0122(13) 0.0089(11) -0.0076(13)
C12 0.0269(13) 0.076(2) 0.0243(13) -0.0083(13) 0.0055(10) -0.0054(13)
C13 0.0202(12) 0.074(2) 0.0230(12) -0.0125(12) 0.0093(10) -0.0103(12)
C14 0.0261(13) 0.0700(19) 0.0298(14) -0.0135(13) 0.0126(11) -0.0109(13)
C15 0.0248(12) 0.0666(19) 0.0270(13) -0.0060(12) 0.0109(10) -0.0122(12)
C16 0.0313(14) 0.080(2) 0.0216(12) -0.0139(13) 0.0092(11) -0.0084(14)
C17 0.0327(13) 0.0490(15) 0.0177(11) -0.0042(10) 0.0081(10) -0.0079(11)
C18 0.0625(18) 0.0457(16) 0.0264(13) -0.0113(11) 0.0213(13) -0.0150(14)
C19 0.0384(14) 0.0321(13) 0.0284(13) -0.0029(10) 0.0148(11) -0.0136(11)
C20 0.0446(15) 0.0350(14) 0.0312(13) -0.0056(11) 0.0186(12) -0.0088(11)
C21 0.0450(15) 0.0351(14) 0.0257(12) -0.0072(10) 0.0162(11) -0.0193(11)
C22 0.0454(15) 0.0357(14) 0.0233(12) -0.0011(10) 0.0114(11) -0.0112(12)
C23 0.0364(14) 0.0368(14) 0.0266(12) -0.0035(10) 0.0136(11) -0.0106(11)

loop_
_atom_type_symbol
_atom_type_description
_atom_type_scat_dispersion_real
_atom_type_scat_dispersion_imag
_atom_type_scat_source
C C 0.0033 0.0016 'International Tables Vol C Tables 4.2.6.8 and 6.1.1.4'
H H 0.0000 0.0000 'International Tables Vol C Tables 4.2.6.8 and 6.1.1.4'
N N 0.0061 0.0033 'International Tables Vol C Tables 4.2.6.8 and 6.1.1.4'
O O 0.0106 0.0060 'International Tables Vol C Tables 4.2.6.8 and 6.1.1.4'
Cu Cu 0.3201 1.2651 'International Tables Vol C Tables 4.2.6.8 and 6.1.1.4'

loop_
_geom_angle_atom_site_label_1
_geom_angle_atom_site_label_2
_geom_angle_atom_site_label_3
_geom_angle
_geom_angle_site_symmetry_1
_geom_angle_site_symmetry_3
N1' Cu1 N1' 179.999(1) . 5
N1' Cu1 N11 89.3(3) . .
N1' Cu1 N11 90.7(3) 5 .
N1' Cu1 N11 90.7(3) . 5
N1' Cu1 N11 89.3(3) 5 5
N11 Cu1 N11 180.0 . 5
N1' Cu1 N1 58.3(2) . .
N1' Cu1 N1 121.7(2) 5 .
N11 Cu1 N1 90.78(9) . .
N11 Cu1 N1 89.22(9) 5 .
N1' Cu1 N1 121.7(2) . 5
N1' Cu1 N1 58.3(2) 5 5
N11 Cu1 N1 89.22(9) . 5
N11 Cu1 N1 90.78(9) 5 5
N1 Cu1 N1 180.0 . 5
N1' Cu1 O1 159.8(2) . 5
N1' Cu1 O1 20.2(2) 5 5
N11 Cu1 O1 90.08(9) . 5
N11 Cu1 O1 89.92(9) 5 5
N1 Cu1 O1 101.46(7) . 5
N1 Cu1 O1 78.54(7) 5 5
N1' Cu1 O1 20.2(2) . .
N1' Cu1 O1 159.8(2) 5 .
N11 Cu1 O1 89.92(9) . .
N11 Cu1 O1 90.08(9) 5 .
N1 Cu1 O1 78.54(7) . .
N1 Cu1 O1 101.46(7) 5 .
O1 Cu1 O1 180.0 5 .
N4' Cu2 N4' 180.00(15) 5 3
N4' Cu2 N12 89.5(2) 5 .
N4' Cu2 N12 90.5(2) 3 .
N4' Cu2 N12 90.5(2) 5 7
N4' Cu2 N12 89.5(2) 3 7
N12 Cu2 N12 180.0 . 7
N4' Cu2 N4 121.8(2) 5 3
N4' Cu2 N4 58.2(2) 3 3
N12 Cu2 N4 91.09(8) . 3
N12 Cu2 N4 88.91(8) 7 3
N4' Cu2 N4 58.2(2) 5 5
N4' Cu2 N4 121.8(2) 3 5
N12 Cu2 N4 88.91(8) . 5
N12 Cu2 N4 91.09(8) 7 5
N4 Cu2 N4 180.00(13) 3 5
N4' Cu2 O2 161.5(2) 5 3
N4' Cu2 O2 18.5(2) 3 3
N12 Cu2 O2 91.77(9) . 3
N12 Cu2 O2 88.23(9) 7 3
N4 Cu2 O2 76.62(7) 3 3
N4 Cu2 O2 103.38(7) 5 3
N4' Cu2 O2 18.5(2) 5 5
N4' Cu2 O2 161.5(2) 3 5
N12 Cu2 O2 88.23(9) . 5
N12 Cu2 O2 91.77(9) 7 5
N4 Cu2 O2 103.38(7) 3 5
N4 Cu2 O2 76.62(7) 5 5
O2 Cu2 O2 180.00(4) 3 5
C1 O1 Cu1 112.4(2) . .
C1 O2 Cu2 109.09(17) . 3_445
N2 N1 C2 106.4(2) . .
N2 N1 Cu1 146.93(19) . .
C2 N1 Cu1 104.53(17) . .
N1 N2 N3 109.1(2) . .
N4 N3 N2 107.4(2) . .
N3 N4 C2 107.4(2) . .
N3 N4 Cu2 140.14(19) . 3_445
C2 N4 Cu2 111.66(16) . 3_445
O2 C1 O1 126.7(2) . .
O2 C1 C2 115.8(2) . .
O1 C1 C2 117.5(2) . .
N4 C2 N1 109.74(19) . .
N4 C2 C1 124.91(19) . .
N1 C2 C1 125.3(2) . .
N2' N1' C2' 106.3(7) . .
N2' N1' Cu1 130.4(7) . .
C2' N1' Cu1 122.5(5) . .
N1' N2' N3' 109.5(9) . .
N4' N3' N2' 106.8(8) . .
N3' N4' C2' 108.0(7) . .
N3' N4' Cu2 130.7(6) . 3_445
C2' N4' Cu2 119.4(6) . 3_445
O2' C1' O1' 126.5(8) . .
O2' C1' C2' 118.8(8) . .
O1' C1' C2' 114.7(7) . .
N4' C2' N1' 109.4(6) . .
N4' C2' C1' 124.0(7) . .
N1' C2' C1' 126.5(6) . .
C15 N11 C11 118.1(2) . .
C15 N11 Cu1 120.26(18) . .
C11 N11 Cu1 121.7(2) . .
C19 N12 C23 117.6(2) . .
C19 N12 Cu2 121.02(17) . .
C23 N12 Cu2 121.34(17) . .
N11 C11 C12 122.3(3) . .
N11 C11 H11A 118.9 . .
C12 C11 H11A 118.9 . .
C11 C12 C13 120.0(3) . .
C11 C12 H12A 120.0 . .
C13 C12 H12A 120.0 . .
C12 C13 C14 117.3(2) . .
C12 C13 C16 121.1(3) . .
C14 C13 C16 121.6(3) . .
C15 C14 C13 119.6(3) . .
C15 C14 H14A 120.2 . .
C13 C14 H14A 120.2 . .
N11 C15 C14 122.8(3) . .
N11 C15 H15A 118.6 . .
C14 C15 H15A 118.6 . .
C13 C16 C17 115.2(2) . .
C13 C16 H16A 108.5 . .
C17 C16 H16A 108.5 . .
C13 C16 H16B 108.5 . .
C17 C16 H16B 108.5 . .
H16A C16 H16B 107.5 . .
C18 C17 C16 116.0(2) . .
C18 C17 H17A 108.3 . .
C16 C17 H17A 108.3 . .
C18 C17 H17B 108.3 . .
C16 C17 H17B 108.3 . .
H17A C17 H17B 107.4 . .
C17 C18 C21 116.1(2) . .
C17 C18 H18A 108.3 . .
C21 C18 H18A 108.3 . .
C17 C18 H18B 108.3 . .
C21 C18 H18B 108.3 . .
H18A C18 H18B 107.4 . .
N12 C19 C20 123.0(2) . .
N12 C19 H19A 118.5 . .
C20 C19 H19A 118.5 . .
C21 C20 C19 119.9(2) . .
C21 C20 H20A 120.1 . .
C19 C20 H20A 120.1 . .
C20 C21 C22 117.4(2) . .
C20 C21 C18 121.5(2) . .
C22 C21 C18 121.0(2) . .
C23 C22 C21 119.8(2) . .
C23 C22 H22A 120.1 . .
C21 C22 H22A 120.1 . .
N12 C23 C22 122.2(2) . .
N12 C23 H23A 118.9 . .
C22 C23 H23A 118.9 . .

loop_
_geom_bond_atom_site_label_1
_geom_bond_atom_site_label_2
_geom_bond_distance
_geom_bond_site_symmetry_2
Cu1 N1' 1.859(7) .
Cu1 N1' 1.859(7) 5
Cu1 N11 2.012(2) .
Cu1 N11 2.012(2) 5
Cu1 N1 2.230(3) .
Cu1 N1 2.230(3) 5
Cu1 O1 2.233(3) 5
Cu1 O1 2.233(3) .
Cu2 N4' 1.927(7) 5
Cu2 N4' 1.927(7) 3
Cu2 N12 2.0064(19) .
Cu2 N12 2.0065(19) 7
Cu2 N4 2.065(2) 3
Cu2 N4 2.065(2) 5
Cu2 O2 2.402(3) 3
Cu2 O2 2.402(3) 5
O1 C1 1.2332(11) .
O2 C1 1.2323(10) .
O2 Cu2 2.402(3) 3_445
N1 N2 1.3112(11) .
N1 C2 1.3355(11) .
N2 N3 1.3634(11) .
N3 N4 1.3115(11) .
N4 C2 1.3352(12) .
N4 Cu2 2.065(2) 3_445
C1 C2 1.4811(11) .
O1' C1' 1.2302(11) .
O2' C1' 1.2301(12) .
N1' N2' 1.3095(11) .
N1' C2' 1.3353(12) .
N2' N3' 1.3643(11) .
N3' N4' 1.3094(11) .
N4' C2' 1.3352(11) .
N4' Cu2 1.927(7) 3_445
C1' C2' 1.4804(11) .
N11 C15 1.336(4) .
N11 C11 1.339(4) .
N12 C19 1.336(3) .
N12 C23 1.352(3) .
C11 C12 1.384(3) .
C11 H11A 0.9500 .
C12 C13 1.387(4) .
C12 H12A 0.9500 .
C13 C14 1.387(4) .
C13 C16 1.508(3) .
C14 C15 1.386(3) .
C14 H14A 0.9500 .
C15 H15A 0.9500 .
C16 C17 1.523(3) .
C16 H16A 0.9900 .
C16 H16B 0.9900 .
C17 C18 1.515(4) .
C17 H17A 0.9900 .
C17 H17B 0.9900 .
C18 C21 1.515(3) .
C18 H18A 0.9900 .
C18 H18B 0.9900 .
C19 C20 1.381(3) .
C19 H19A 0.9500 .
C20 C21 1.379(4) .
C20 H20A 0.9500 .
C21 C22 1.393(4) .
C22 C23 1.382(3) .
C22 H22A 0.9500 .
C23 H23A 0.9500 .

loop_
_platon_squeeze_void_nr
_platon_squeeze_void_average_x
_platon_squeeze_void_average_y
_platon_squeeze_void_average_z
_platon_squeeze_void_volume
_platon_squeeze_void_count_electrons
_platon_squeeze_void_content
1 0.500 0.000 0.243 500 180 ' '
2 0.000 0.500 0.766 500 180 ' '
